data_7064458
loop_
_publ_author_name
'Vos, Cyler W.'
'Croke, Rylan'
'Lin, Jian-Bin'
'Kozak, Christopher M.'

_publ_section_title
;
 Ring-Opening Polymerization of Lactide and Ring-Opening Copolymerization
 of Cyclohexene Oxide and Phthalic Anhydride by Multinuclear Complexes of
 Zinc, Magnesium and Potassium
;
_journal_name_full 'New Journal of Chemistry'
_journal_paper_doi 10.1039/D6NJ01550F
_journal_year 2026
_chemical_formula_moiety 'C48 H66 N4 O12 Zn3'
_chemical_formula_sum 'C48 H66 N4 O12 Zn3'
_chemical_formula_weight 1087.15
_space_group_crystal_system monoclinic
_space_group_IT_number 15
_space_group_name_Hall '-I 2ya'
_space_group_name_H-M_alt 'I 1 2/a 1'
_atom_sites_solution_hydrogens geom
_atom_sites_solution_primary dual
_audit_creation_date 2026-06-09
_audit_creation_method
;
Olex2 1.5-ac6-016
(compiled 2024.01.13 svn.r2f8d729c for Rigaku Oxford Diffraction, GUI svn.r6897)
;
_audit_update_record
;
2026-06-09 deposited with the CCDC.	2026-06-26 downloaded from the CCDC.
;
_cell_angle_alpha 90
_cell_angle_beta 94.6940(10)
_cell_angle_gamma 90
_cell_formula_units_Z 4
_cell_length_a 13.05770(10)
_cell_length_b 12.56900(10)
_cell_length_c 29.1814(3)
_cell_measurement_reflns_used 18521
_cell_measurement_temperature 100(2)
_cell_measurement_theta_max 79.0510
_cell_measurement_theta_min 3.0320
_cell_volume 4773.25(7)
_computing_cell_refinement 'CrysAlisPro 1.171.43.108a (Rigaku OD, 2024)'
_computing_data_collection 'CrysAlisPro system (CCD 43.108a 64-bit (release 14-02-2024))'
_computing_data_reduction 'CrysAlisPro 1.171.43.108a (Rigaku OD, 2024)'
_computing_molecular_graphics 'Olex2 1.5-ac6-016 (Dolomanov et al., 2009)'
_computing_publication_material 'Olex2 1.5-ac6-016 (Dolomanov et al., 2009)'
_computing_structure_refinement 'SHELXL 2018/3 (Sheldrick, 2015)'
_computing_structure_solution 'SHELXT 2018/2 (Sheldrick, 2018)'
_diffrn_ambient_environment N~2~
_diffrn_ambient_temperature 100(2)
_diffrn_detector 'Hybrid Pixel Array Detector'
_diffrn_detector_area_resol_mean 10.0000
_diffrn_detector_type HyPix
_diffrn_measured_fraction_theta_full 1.000
_diffrn_measured_fraction_theta_max 0.985
_diffrn_measurement_details
;
List of Runs (angles in degrees, time in seconds):

  # Type    Start    End  Width  t~exp~   \w     \q     \k     \f   Frames
#--------------------------------------------------------------------------
  1  \w    -27.00  28.00   0.50    0.42    --  -47.13  31.00-147.00  110
  2  \w   -122.00 -32.00   0.50    0.42    --  -47.13 -31.00  52.00  180
  3  \w    -27.00  41.00   0.50    0.42    --   47.13 -31.00  52.00  136
  4  \w     33.00 122.00   0.50    0.42    --   47.13  31.00-147.00  178
  5  \w   -166.00 -76.00   0.50    1.68    --  -91.75 -31.00  52.00  180
  6  \w     99.00 178.00   0.50    1.68    --  113.25  31.00-147.00  158
  7  \w    -16.00  28.00   0.50    0.42    --  -47.13  19.00-120.00   88
  8  \w    -16.00  28.00   0.50    0.42    --  -47.13  19.00   0.00   88
  9  \w     34.00  94.00   0.50    0.42    --   47.13-125.00 -90.00  120
 10  \w    -65.00 -19.00   0.50    1.68    --  -91.75  61.00   0.00   92
 11  \w     41.00  79.00   0.50    1.68    --  113.25 -61.00 120.00   76
 12  \w     41.00  79.00   0.50    1.68    --  113.25 -61.00 -90.00   76
 13  \w     41.00  79.00   0.50    1.68    --  113.25 -61.00 150.00   76
 14  \w     41.00 106.00   0.50    1.68    --  113.25 -94.00-180.00  130
 15  \w     41.00  79.00   0.50    1.68    --  113.25 -61.00 -60.00   76
 16  \w     41.00 106.00   0.50    1.68    --  113.25 -94.00 -60.00  130
 17  \w     41.00  79.00   0.50    1.68    --  113.25 -61.00-180.00   76
 18  \w     96.00 178.00   0.50    1.68    --  113.25  15.00 -30.00  164
 19  \w     95.00 178.00   0.50    1.68    --  113.25 125.00  30.00  166
 20  \w     41.00  79.00   0.50    1.68    --  113.25 -61.00  30.00   76
 21  \w     43.00 111.00   0.50    1.68    --  113.25-125.00  30.00  136
 22  \w     99.00 178.00   0.50    1.68    --  113.25  30.00-120.00  158
 23  \w     90.00 178.00   0.50    1.68    --  113.25  77.00 -90.00  176
 24  \w     90.00 178.00   0.50    1.68    --  113.25  77.00 -90.00  176
 25  \w     41.00  79.00   0.50    1.68    --  113.25 -61.00 -30.00   76
 26  \w     41.00 106.00   0.50    1.68    --  113.25 -94.00 -90.00  130
 27  \w     41.00  79.00   0.50    1.68    --  113.25 -61.00-150.00   76
 28  \w     99.00 178.00   0.50    1.68    --  113.25  45.00  90.00  158
 29  \w     41.00  79.00   0.50    1.68    --  113.25 -61.00   0.00   76
 30  \w     41.00  79.00   0.50    1.68    --  113.25 -61.00  90.00   76
 31  \w     24.00  96.00   0.50    0.42    --   47.13  77.00  30.00  144
 32  \w     24.00 119.00   0.50    0.42    --   47.13  77.00 -90.00  190
;
_diffrn_measurement_device 'four-circle diffractometer'
_diffrn_measurement_device_type 'XtaLAB Synergy, Dualflex, HyPix'
_diffrn_measurement_method '\w scans'
_diffrn_orient_matrix_type 'CrysAlisPro convention (1999,Acta A55,543-557)'
_diffrn_orient_matrix_UB_11 -0.1126607000
_diffrn_orient_matrix_UB_12 -0.0326288000
_diffrn_orient_matrix_UB_13 -0.0120929000
_diffrn_orient_matrix_UB_21 0.0082161000
_diffrn_orient_matrix_UB_22 0.0357929000
_diffrn_orient_matrix_UB_23 -0.0500519000
_diffrn_orient_matrix_UB_31 0.0353211000
_diffrn_orient_matrix_UB_32 -0.1126204000
_diffrn_orient_matrix_UB_33 -0.0124265000
_diffrn_radiation_monochromator mirror
_diffrn_radiation_probe x-ray
_diffrn_radiation_type 'Cu K\a'
_diffrn_radiation_wavelength 1.54184
_diffrn_reflns_av_R_equivalents 0.0471
_diffrn_reflns_av_unetI/netI 0.0301
_diffrn_reflns_Laue_measured_fraction_full 1.000
_diffrn_reflns_Laue_measured_fraction_max 0.985
_diffrn_reflns_limit_h_max 16
_diffrn_reflns_limit_h_min -16
_diffrn_reflns_limit_k_max 14
_diffrn_reflns_limit_k_min -16
_diffrn_reflns_limit_l_max 37
_diffrn_reflns_limit_l_min -36
_diffrn_reflns_number 30736
_diffrn_reflns_point_group_measured_fraction_full 1.000
_diffrn_reflns_point_group_measured_fraction_max 0.985
_diffrn_reflns_theta_full 67.684
_diffrn_reflns_theta_max 79.537
_diffrn_reflns_theta_min 3.039
_diffrn_source 'micro-focus sealed X-ray tube'
_diffrn_source_type 'PhotonJet (Cu) X-ray Source'
_exptl_absorpt_coefficient_mu 2.310
_exptl_absorpt_correction_T_max 1.00000
_exptl_absorpt_correction_T_min 0.85690
_exptl_absorpt_correction_type multi-scan
_exptl_absorpt_process_details
;
CrysAlisPro 1.171.43.108a (Rigaku Oxford Diffraction, 2024)
Empirical absorption correction using spherical harmonics,
implemented in SCALE3 ABSPACK scaling algorithm.
;
_exptl_crystal_colour colourless
_exptl_crystal_colour_primary colourless
_exptl_crystal_density_diffrn 1.513
_exptl_crystal_description prism
_exptl_crystal_F_000 2272
_exptl_crystal_size_max 0.107
_exptl_crystal_size_mid 0.047
_exptl_crystal_size_min 0.036
_refine_diff_density_max 0.447
_refine_diff_density_min -0.507
_refine_diff_density_rms 0.065
_refine_ls_extinction_method none
_refine_ls_goodness_of_fit_ref 1.028
_refine_ls_hydrogen_treatment constr
_refine_ls_matrix_type full
_refine_ls_number_parameters 310
_refine_ls_number_reflns 5110
_refine_ls_number_restraints 0
_refine_ls_restrained_S_all 1.028
_refine_ls_R_factor_all 0.0353
_refine_ls_R_factor_gt 0.0294
_refine_ls_shift/su_max 0.001
_refine_ls_shift/su_mean 0.000
_refine_ls_structure_factor_coef Fsqd
_refine_ls_weighting_details 'w=1/[\s^2^(Fo^2^)+(0.0368P)^2^+6.3765P] where P=(Fo^2^+2Fc^2^)/3'
_refine_ls_weighting_scheme calc
_refine_ls_wR_factor_gt 0.0740
_refine_ls_wR_factor_ref 0.0775
_reflns_Friedel_coverage 0.000
_reflns_number_gt 4502
_reflns_number_total 5110
_reflns_threshold_expression 'I > 2\s(I)'
_cod_data_source_file d6nj01550f2.cif
_cod_data_source_block cv-302
_cod_database_code 7064458
_shelx_shelxl_version_number 2018/3
_chemical_oxdiff_formula C48H66N4O12Zn3
_shelx_space_group_comment
;
The symmetry employed for this shelxl refinement is uniquely defined
by the following loop, which should always be used as a source of
symmetry information in preference to the above space-group names.
They are only intended as comments.
;
_shelx_estimated_absorpt_t_max 0.921
_shelx_estimated_absorpt_t_min 0.790
_olex2_refinement_description
;
1. Fixed Uiso
 At 1.2 times of:
  All C(H) groups, All C(H,H) groups
 At 1.5 times of:
  All C(H,H,H) groups
2.a Secondary CH2 refined with riding coordinates:
 C7(H7A,H7B), C16(H16A,H16B), C19(H19A,H19B), C20(H20A,H20B)
2.b Aromatic/amide H refined with riding coordinates:
 C3(H3), C5(H5), C12(H12), C14(H14)
2.c Idealised Me refined as rotating group:
 C8(H8A,H8B,H8C), C9(H9A,H9B,H9C), C17(H17A,H17B,H17C), C18(H18A,H18B,H18C),
 C21(H21A,H21B,H21C), C22(H22A,H22B,H22C), C24(H24A,H24B,H24C)
;
_olex2_submission_special_instructions 'No special instructions were received'
_oxdiff_exptl_absorpt_empirical_details
;
Empirical correction (ABSPACK) includes:
- Absorption correction using spherical harmonics
- Frame scaling
;
_oxdiff_exptl_absorpt_empirical_full_max 1.373
_oxdiff_exptl_absorpt_empirical_full_min 0.525

loop_
_space_group_symop_operation_xyz
'x, y, z'
'-x+1/2, y, -z'
'x+1/2, y+1/2, z+1/2'
'-x+1, y+1/2, -z+1/2'
'-x, -y, -z'
'x-1/2, -y, z'
'-x+1/2, -y+1/2, -z+1/2'
'x, -y+1/2, z+1/2'

loop_
_atom_site_label
_atom_site_type_symbol
_atom_site_fract_x
_atom_site_fract_y
_atom_site_fract_z
_atom_site_U_iso_or_equiv
_atom_site_adp_type
_atom_site_occupancy
_atom_site_site_symmetry_order
_atom_site_calc_flag
_atom_site_refinement_flags_posn
_atom_site_refinement_flags_adp
_atom_site_refinement_flags_occupancy
_atom_site_disorder_assembly
_atom_site_disorder_group
Zn1 Zn 0.30933(2) 0.67271(2) 0.38999(2) 0.01623(7) Uani 1 1 d . . . . .
Zn2 Zn 0.250000 0.60845(2) 0.500000 0.01588(8) Uani 1 2 d S T P . .
O1 O 0.44554(10) 0.69776(11) 0.37113(5) 0.0245(3) Uani 1 1 d . . . . .
O2 O 0.57527(13) 0.85279(13) 0.33035(6) 0.0380(4) Uani 1 1 d . . . . .
O3 O 0.27127(9) 0.56487(9) 0.43530(4) 0.0166(2) Uani 1 1 d . . . . .
O4 O 0.36876(10) 0.46343(9) 0.50369(4) 0.0174(2) Uani 1 1 d . . . . .
O5 O 0.32639(11) 0.79248(10) 0.43886(4) 0.0218(3) Uani 1 1 d . . . . .
O6 O 0.36381(10) 0.71611(10) 0.50795(4) 0.0194(3) Uani 1 1 d . . . . .
N1 N 0.27884(11) 0.55752(11) 0.33345(5) 0.0163(3) Uani 1 1 d . . . . .
N2 N 0.19206(12) 0.76065(12) 0.35201(5) 0.0206(3) Uani 1 1 d . . . . .
C1 C 0.47822(14) 0.68245(15) 0.32984(6) 0.0204(4) Uani 1 1 d . . . . .
C2 C 0.54583(15) 0.75656(16) 0.31085(7) 0.0250(4) Uani 1 1 d . . . . .
C3 C 0.58824(15) 0.73458(17) 0.26966(7) 0.0266(4) Uani 1 1 d . . . . .
H3 H 0.634511 0.784406 0.258193 0.032 Uiso 1 1 calc R U . . .
C4 C 0.56515(15) 0.64202(17) 0.24469(6) 0.0248(4) Uani 1 1 d . . . . .
C5 C 0.49361(14) 0.57327(16) 0.26104(6) 0.0215(4) Uani 1 1 d . . . . .
H5 H 0.473581 0.511592 0.243742 0.026 Uiso 1 1 calc R U . . .
C6 C 0.45012(14) 0.59290(15) 0.30264(6) 0.0198(3) Uani 1 1 d . . . . .
C7 C 0.37688(14) 0.51189(14) 0.31970(6) 0.0196(3) Uani 1 1 d . . . . .
H7A H 0.360862 0.458591 0.295178 0.023 Uiso 1 1 calc R U . . .
H7B H 0.411610 0.474277 0.346437 0.023 Uiso 1 1 calc R U . . .
C8 C 0.5554(2) 0.88159(19) 0.37550(10) 0.0412(6) Uani 1 1 d . . . . .
H8A H 0.481069 0.882003 0.378120 0.062 Uiso 1 1 calc R U . . .
H8B H 0.583342 0.952688 0.382437 0.062 Uiso 1 1 calc R U . . .
H8C H 0.588025 0.830109 0.397293 0.062 Uiso 1 1 calc R U . . .
C9 C 0.61689(17) 0.6170(2) 0.20146(7) 0.0329(5) Uani 1 1 d . . . . .
H9A H 0.586066 0.552948 0.187035 0.049 Uiso 1 1 calc R U . . .
H9B H 0.690394 0.604993 0.209302 0.049 Uiso 1 1 calc R U . . .
H9C H 0.607762 0.676961 0.180035 0.049 Uiso 1 1 calc R U . . .
C10 C 0.29257(13) 0.46060(13) 0.42894(6) 0.0155(3) Uani 1 1 d . . . . .
C11 C 0.34201(13) 0.40259(14) 0.46543(6) 0.0165(3) Uani 1 1 d . . . . .
C12 C 0.35586(14) 0.29364(14) 0.46211(6) 0.0190(3) Uani 1 1 d . . . . .
H12 H 0.388610 0.255393 0.487295 0.023 Uiso 1 1 calc R U . . .
C13 C 0.32170(14) 0.23980(14) 0.42172(6) 0.0202(4) Uani 1 1 d . . . . .
C14 C 0.27754(14) 0.29839(14) 0.38490(6) 0.0191(3) Uani 1 1 d . . . . .
H14 H 0.256814 0.262897 0.356929 0.023 Uiso 1 1 calc R U . . .
C15 C 0.26280(13) 0.40811(14) 0.38792(6) 0.0169(3) Uani 1 1 d . . . . .
C16 C 0.21220(14) 0.46971(14) 0.34834(6) 0.0178(3) Uani 1 1 d . . . . .
H16A H 0.195738 0.420869 0.322155 0.021 Uiso 1 1 calc R U . . .
H16B H 0.146847 0.500039 0.357392 0.021 Uiso 1 1 calc R U . . .
C17 C 0.43172(14) 0.41503(15) 0.54073(6) 0.0201(3) Uani 1 1 d . . . . .
H17A H 0.448021 0.467762 0.564974 0.030 Uiso 1 1 calc R U . . .
H17B H 0.495523 0.388948 0.529212 0.030 Uiso 1 1 calc R U . . .
H17C H 0.394513 0.355387 0.553250 0.030 Uiso 1 1 calc R U . . .
C18 C 0.33168(18) 0.12057(15) 0.41836(7) 0.0278(4) Uani 1 1 d . . . . .
H18A H 0.403729 0.101801 0.415534 0.042 Uiso 1 1 calc R U . . .
H18B H 0.289469 0.094919 0.391295 0.042 Uiso 1 1 calc R U . . .
H18C H 0.308315 0.087519 0.446085 0.042 Uiso 1 1 calc R U . . .
C19 C 0.22400(14) 0.61867(15) 0.29591(6) 0.0193(3) Uani 1 1 d . . . . .
H19A H 0.189490 0.568993 0.273288 0.023 Uiso 1 1 calc R U . . .
H19B H 0.273935 0.661411 0.279962 0.023 Uiso 1 1 calc R U . . .
C20 C 0.14450(14) 0.69205(15) 0.31450(6) 0.0216(4) Uani 1 1 d . . . . .
H20A H 0.113576 0.737401 0.289301 0.026 Uiso 1 1 calc R U . . .
H20B H 0.089019 0.648911 0.326377 0.026 Uiso 1 1 calc R U . . .
C21 C 0.24257(17) 0.85382(15) 0.33257(7) 0.0273(4) Uani 1 1 d . . . . .
H21A H 0.274719 0.897388 0.357621 0.041 Uiso 1 1 calc R U . . .
H21B H 0.191221 0.896323 0.314306 0.041 Uiso 1 1 calc R U . . .
H21C H 0.295214 0.829457 0.312898 0.041 Uiso 1 1 calc R U . . .
C22 C 0.11310(17) 0.79857(18) 0.38170(7) 0.0309(4) Uani 1 1 d . . . . .
H22A H 0.079795 0.737379 0.395053 0.046 Uiso 1 1 calc R U . . .
H22B H 0.061567 0.840580 0.363312 0.046 Uiso 1 1 calc R U . . .
H22C H 0.145627 0.842898 0.406405 0.046 Uiso 1 1 calc R U . . .
C23 C 0.36653(14) 0.79163(14) 0.47955(6) 0.0195(3) Uani 1 1 d . . . . .
C24 C 0.42189(18) 0.89162(16) 0.49649(8) 0.0316(5) Uani 1 1 d . . . . .
H24A H 0.371723 0.943767 0.505733 0.047 Uiso 1 1 calc R U . . .
H24B H 0.459573 0.921492 0.471793 0.047 Uiso 1 1 calc R U . . .
H24C H 0.470240 0.874385 0.522911 0.047 Uiso 1 1 calc R U . . .

loop_
_atom_site_aniso_label
_atom_site_aniso_U_11
_atom_site_aniso_U_22
_atom_site_aniso_U_33
_atom_site_aniso_U_23
_atom_site_aniso_U_13
_atom_site_aniso_U_12
Zn1 0.01834(13) 0.01579(12) 0.01442(12) 0.00175(8) 0.00052(8) -0.00078(8)
Zn2 0.01843(17) 0.01537(16) 0.01399(15) 0.000 0.00232(12) 0.000
O1 0.0220(7) 0.0296(7) 0.0223(6) -0.0039(5) 0.0044(5) -0.0071(5)
O2 0.0438(9) 0.0297(8) 0.0415(9) -0.0003(7) 0.0100(7) -0.0161(7)
O3 0.0228(6) 0.0141(5) 0.0132(5) 0.0009(4) 0.0033(5) 0.0012(5)
O4 0.0210(6) 0.0176(6) 0.0134(5) -0.0003(4) -0.0002(5) 0.0011(5)
O5 0.0287(7) 0.0169(6) 0.0192(6) -0.0006(5) -0.0011(5) -0.0005(5)
O6 0.0201(6) 0.0183(6) 0.0197(6) 0.0012(5) 0.0008(5) -0.0018(5)
N1 0.0172(7) 0.0170(7) 0.0146(6) 0.0015(5) 0.0004(5) -0.0014(5)
N2 0.0230(8) 0.0204(7) 0.0182(7) 0.0028(6) -0.0003(6) 0.0035(6)
C1 0.0159(8) 0.0242(9) 0.0212(8) 0.0054(7) 0.0020(7) 0.0007(7)
C2 0.0205(9) 0.0235(9) 0.0305(10) 0.0061(8) -0.0009(7) -0.0019(7)
C3 0.0189(9) 0.0332(10) 0.0278(10) 0.0153(8) 0.0022(7) -0.0014(8)
C4 0.0180(9) 0.0371(11) 0.0192(8) 0.0096(8) 0.0015(7) 0.0033(8)
C5 0.0182(8) 0.0286(9) 0.0177(8) 0.0037(7) 0.0014(7) 0.0027(7)
C6 0.0166(8) 0.0229(8) 0.0197(8) 0.0047(7) 0.0012(6) 0.0014(7)
C7 0.0196(9) 0.0199(8) 0.0195(8) 0.0006(7) 0.0037(7) 0.0009(7)
C8 0.0411(13) 0.0284(11) 0.0549(15) -0.0072(10) 0.0092(11) -0.0071(10)
C9 0.0252(10) 0.0508(13) 0.0231(10) 0.0064(9) 0.0056(8) -0.0005(9)
C10 0.0166(8) 0.0141(7) 0.0163(7) 0.0006(6) 0.0050(6) -0.0007(6)
C11 0.0175(8) 0.0183(8) 0.0140(7) -0.0014(6) 0.0037(6) -0.0004(6)
C12 0.0203(8) 0.0180(8) 0.0189(8) 0.0027(6) 0.0026(7) 0.0019(7)
C13 0.0220(9) 0.0174(8) 0.0216(8) -0.0008(7) 0.0045(7) 0.0000(7)
C14 0.0203(8) 0.0196(8) 0.0176(8) -0.0017(6) 0.0035(6) -0.0014(7)
C15 0.0161(8) 0.0181(8) 0.0169(8) 0.0003(6) 0.0028(6) -0.0021(6)
C16 0.0186(8) 0.0181(8) 0.0166(8) -0.0004(6) 0.0010(6) -0.0038(7)
C17 0.0183(8) 0.0257(9) 0.0162(8) 0.0012(7) 0.0000(6) 0.0034(7)
C18 0.0380(11) 0.0189(9) 0.0261(10) -0.0013(7) 0.0005(8) 0.0031(8)
C19 0.0207(9) 0.0226(8) 0.0143(8) 0.0019(6) -0.0012(6) -0.0009(7)
C20 0.0201(9) 0.0237(9) 0.0204(8) 0.0025(7) -0.0020(7) 0.0016(7)
C21 0.0369(11) 0.0202(9) 0.0235(9) 0.0062(7) -0.0045(8) 0.0004(8)
C22 0.0289(11) 0.0384(11) 0.0253(10) 0.0004(8) 0.0020(8) 0.0148(9)
C23 0.0185(8) 0.0191(8) 0.0209(8) -0.0022(7) 0.0022(7) -0.0006(7)
C24 0.0399(12) 0.0227(10) 0.0308(10) 0.0013(8) -0.0064(9) -0.0102(8)

loop_
_atom_type_symbol
_atom_type_description
_atom_type_scat_dispersion_real
_atom_type_scat_dispersion_imag
_atom_type_scat_source
C C 0.0181 0.0091 'International Tables Vol C Tables 4.2.6.8 and 6.1.1.4'
H H 0.0000 0.0000 'International Tables Vol C Tables 4.2.6.8 and 6.1.1.4'
N N 0.0311 0.0180 'International Tables Vol C Tables 4.2.6.8 and 6.1.1.4'
O O 0.0492 0.0322 'International Tables Vol C Tables 4.2.6.8 and 6.1.1.4'
Zn Zn -1.5491 0.6778 'International Tables Vol C Tables 4.2.6.8 and 6.1.1.4'

loop_
_exptl_crystal_face_index_h
_exptl_crystal_face_index_k
_exptl_crystal_face_index_l
_exptl_crystal_face_perp_dist
-8 -2 4 0.0548
0 8 4 0.0118
0 6 -13 0.0109
0 -7 10 0.0224
3 -6 -12 0.0367
-3 5 13 0.0176
8 -2 1 0.0418
0 8 6 0.0100
0 -8 -6 0.0277
0 0 19 0.0212
0 -1 -19 0.0201

loop_
_geom_angle_atom_site_label_1
_geom_angle_atom_site_label_2
_geom_angle_atom_site_label_3
_geom_angle
_geom_angle_site_symmetry_1
_geom_angle_site_symmetry_3
_geom_angle_publ_flag
O1 Zn1 O3 126.02(6) . . ?
O1 Zn1 O5 91.61(6) . . ?
O1 Zn1 N1 90.45(6) . . ?
O1 Zn1 N2 114.07(6) . . ?
O3 Zn1 O5 93.23(5) . . ?
O3 Zn1 N1 90.59(5) . . ?
O3 Zn1 N2 119.57(6) . . ?
O5 Zn1 N1 173.44(5) . . ?
O5 Zn1 N2 90.77(6) . . ?
N2 Zn1 N1 82.71(6) . . ?
O3 Zn2 O3 148.32(7) 2_556 . ?
O3 Zn2 O4 83.60(5) . 2_556 ?
O3 Zn2 O4 72.24(4) . . ?
O3 Zn2 O4 72.24(4) 2_556 2_556 ?
O3 Zn2 O4 83.61(4) 2_556 . ?
O3 Zn2 O6 97.72(5) 2_556 2_556 ?
O3 Zn2 O6 97.72(5) . . ?
O3 Zn2 O6 103.49(5) 2_556 . ?
O3 Zn2 O6 103.49(5) . 2_556 ?
O4 Zn2 O4 80.59(6) 2_556 . ?
O6 Zn2 O4 92.14(5) 2_556 2_556 ?
O6 Zn2 O4 171.87(5) 2_556 . ?
O6 Zn2 O4 92.14(5) . . ?
O6 Zn2 O4 171.87(5) . 2_556 ?
O6 Zn2 O6 95.33(7) 2_556 . ?
C1 O1 Zn1 127.49(12) . . ?
C2 O2 C8 123.00(17) . . ?
Zn1 O3 Zn2 120.12(6) . . ?
C10 O3 Zn1 120.24(10) . . ?
C10 O3 Zn2 116.00(10) . . ?
C11 O4 Zn2 105.48(10) . . ?
C11 O4 C17 117.82(13) . . ?
C17 O4 Zn2 133.26(10) . . ?
C23 O5 Zn1 131.00(12) . . ?
C23 O6 Zn2 119.40(12) . . ?
C7 N1 Zn1 110.37(10) . . ?
C7 N1 C16 109.19(13) . . ?
C16 N1 Zn1 109.96(10) . . ?
C19 N1 Zn1 105.09(10) . . ?
C19 N1 C7 112.14(14) . . ?
C19 N1 C16 110.03(13) . . ?
C20 N2 Zn1 108.76(11) . . ?
C21 N2 Zn1 106.67(12) . . ?
C21 N2 C20 110.40(14) . . ?
C22 N2 Zn1 111.67(12) . . ?
C22 N2 C20 110.40(16) . . ?
C22 N2 C21 108.88(16) . . ?
O1 C1 C2 120.95(18) . . ?
O1 C1 C6 122.69(16) . . ?
C6 C1 C2 116.36(17) . . ?
O2 C2 C1 124.99(19) . . ?
O2 C2 C3 114.44(17) . . ?
C3 C2 C1 120.57(19) . . ?
C2 C3 H3 118.9 . . ?
C2 C3 C4 122.24(18) . . ?
C4 C3 H3 118.9 . . ?
C3 C4 C9 121.19(19) . . ?
C5 C4 C3 117.63(18) . . ?
C5 C4 C9 121.2(2) . . ?
C4 C5 H5 119.3 . . ?
C4 C5 C6 121.34(18) . . ?
C6 C5 H5 119.3 . . ?
C1 C6 C7 119.75(16) . . ?
C5 C6 C1 121.52(17) . . ?
C5 C6 C7 118.61(17) . . ?
N1 C7 C6 114.30(15) . . ?
N1 C7 H7A 108.7 . . ?
N1 C7 H7B 108.7 . . ?
C6 C7 H7A 108.7 . . ?
C6 C7 H7B 108.7 . . ?
H7A C7 H7B 107.6 . . ?
O2 C8 H8A 109.5 . . ?
O2 C8 H8B 109.5 . . ?
O2 C8 H8C 109.5 . . ?
H8A C8 H8B 109.5 . . ?
H8A C8 H8C 109.5 . . ?
H8B C8 H8C 109.5 . . ?
C4 C9 H9A 109.5 . . ?
C4 C9 H9B 109.5 . . ?
C4 C9 H9C 109.5 . . ?
H9A C9 H9B 109.5 . . ?
H9A C9 H9C 109.5 . . ?
H9B C9 H9C 109.5 . . ?
O3 C10 C11 119.02(15) . . ?
O3 C10 C15 121.95(15) . . ?
C15 C10 C11 118.97(15) . . ?
O4 C11 C10 113.44(15) . . ?
O4 C11 C12 125.50(16) . . ?
C12 C11 C10 120.99(16) . . ?
C11 C12 H12 119.9 . . ?
C11 C12 C13 120.14(16) . . ?
C13 C12 H12 119.9 . . ?
C12 C13 C18 120.77(16) . . ?
C14 C13 C12 118.60(16) . . ?
C14 C13 C18 120.63(16) . . ?
C13 C14 H14 119.1 . . ?
C13 C14 C15 121.72(16) . . ?
C15 C14 H14 119.1 . . ?
C10 C15 C14 119.43(16) . . ?
C10 C15 C16 119.46(15) . . ?
C14 C15 C16 121.07(15) . . ?
N1 C16 C15 112.07(14) . . ?
N1 C16 H16A 109.2 . . ?
N1 C16 H16B 109.2 . . ?
C15 C16 H16A 109.2 . . ?
C15 C16 H16B 109.2 . . ?
H16A C16 H16B 107.9 . . ?
O4 C17 H17A 109.5 . . ?
O4 C17 H17B 109.5 . . ?
O4 C17 H17C 109.5 . . ?
H17A C17 H17B 109.5 . . ?
H17A C17 H17C 109.5 . . ?
H17B C17 H17C 109.5 . . ?
C13 C18 H18A 109.5 . . ?
C13 C18 H18B 109.5 . . ?
C13 C18 H18C 109.5 . . ?
H18A C18 H18B 109.5 . . ?
H18A C18 H18C 109.5 . . ?
H18B C18 H18C 109.5 . . ?
N1 C19 H19A 109.5 . . ?
N1 C19 H19B 109.5 . . ?
N1 C19 C20 110.80(14) . . ?
H19A C19 H19B 108.1 . . ?
C20 C19 H19A 109.5 . . ?
C20 C19 H19B 109.5 . . ?
N2 C20 C19 110.95(15) . . ?
N2 C20 H20A 109.4 . . ?
N2 C20 H20B 109.4 . . ?
C19 C20 H20A 109.4 . . ?
C19 C20 H20B 109.4 . . ?
H20A C20 H20B 108.0 . . ?
N2 C21 H21A 109.5 . . ?
N2 C21 H21B 109.5 . . ?
N2 C21 H21C 109.5 . . ?
H21A C21 H21B 109.5 . . ?
H21A C21 H21C 109.5 . . ?
H21B C21 H21C 109.5 . . ?
N2 C22 H22A 109.5 . . ?
N2 C22 H22B 109.5 . . ?
N2 C22 H22C 109.5 . . ?
H22A C22 H22B 109.5 . . ?
H22A C22 H22C 109.5 . . ?
H22B C22 H22C 109.5 . . ?
O5 C23 O6 126.44(17) . . ?
O5 C23 C24 116.90(17) . . ?
O6 C23 C24 116.65(16) . . ?
C23 C24 H24A 109.5 . . ?
C23 C24 H24B 109.5 . . ?
C23 C24 H24C 109.5 . . ?
H24A C24 H24B 109.5 . . ?
H24A C24 H24C 109.5 . . ?
H24B C24 H24C 109.5 . . ?

loop_
_geom_bond_atom_site_label_1
_geom_bond_atom_site_label_2
_geom_bond_distance
_geom_bond_site_symmetry_2
_geom_bond_publ_flag
Zn1 O1 1.9302(14) . ?
Zn1 O3 1.9849(12) . ?
Zn1 O5 2.0729(13) . ?
Zn1 N1 2.2067(14) . ?
Zn1 N2 2.1253(15) . ?
Zn2 O3 2.0068(12) . ?
Zn2 O3 2.0068(12) 2_556 ?
Zn2 O4 2.3899(12) . ?
Zn2 O4 2.3898(12) 2_556 ?
Zn2 O6 2.0092(13) 2_556 ?
Zn2 O6 2.0092(13) . ?
O1 C1 1.325(2) . ?
O2 C2 1.378(3) . ?
O2 C8 1.410(3) . ?
O3 C10 1.356(2) . ?
O4 C11 1.375(2) . ?
O4 C17 1.438(2) . ?
O5 C23 1.258(2) . ?
O6 C23 1.263(2) . ?
N1 C7 1.488(2) . ?
N1 C16 1.492(2) . ?
N1 C19 1.475(2) . ?
N2 C20 1.489(2) . ?
N2 C21 1.480(2) . ?
N2 C22 1.479(2) . ?
C1 C2 1.426(3) . ?
C1 C6 1.408(3) . ?
C2 C3 1.392(3) . ?
C3 H3 0.9500 . ?
C3 C4 1.393(3) . ?
C4 C5 1.386(3) . ?
C4 C9 1.512(3) . ?
C5 H5 0.9500 . ?
C5 C6 1.404(3) . ?
C6 C7 1.509(2) . ?
C7 H7A 0.9900 . ?
C7 H7B 0.9900 . ?
C8 H8A 0.9800 . ?
C8 H8B 0.9800 . ?
C8 H8C 0.9800 . ?
C9 H9A 0.9800 . ?
C9 H9B 0.9800 . ?
C9 H9C 0.9800 . ?
C10 C11 1.403(2) . ?
C10 C15 1.394(2) . ?
C11 C12 1.386(2) . ?
C12 H12 0.9500 . ?
C12 C13 1.400(3) . ?
C13 C14 1.388(3) . ?
C13 C18 1.508(2) . ?
C14 H14 0.9500 . ?
C14 C15 1.396(2) . ?
C15 C16 1.498(2) . ?
C16 H16A 0.9900 . ?
C16 H16B 0.9900 . ?
C17 H17A 0.9800 . ?
C17 H17B 0.9800 . ?
C17 H17C 0.9800 . ?
C18 H18A 0.9800 . ?
C18 H18B 0.9800 . ?
C18 H18C 0.9800 . ?
C19 H19A 0.9900 . ?
C19 H19B 0.9900 . ?
C19 C20 1.521(3) . ?
C20 H20A 0.9900 . ?
C20 H20B 0.9900 . ?
C21 H21A 0.9800 . ?
C21 H21B 0.9800 . ?
C21 H21C 0.9800 . ?
C22 H22A 0.9800 . ?
C22 H22B 0.9800 . ?
C22 H22C 0.9800 . ?
C23 C24 1.513(3) . ?
C24 H24A 0.9800 . ?
C24 H24B 0.9800 . ?
C24 H24C 0.9800 . ?

loop_
_geom_torsion_atom_site_label_1
_geom_torsion_atom_site_label_2
_geom_torsion_atom_site_label_3
_geom_torsion_atom_site_label_4
_geom_torsion
_geom_torsion_site_symmetry_1
_geom_torsion_site_symmetry_2
_geom_torsion_site_symmetry_3
_geom_torsion_site_symmetry_4
_geom_torsion_publ_flag
Zn1 O1 C1 C2 139.62(15) . . . . ?
Zn1 O1 C1 C6 -41.3(2) . . . . ?
Zn1 O3 C10 C11 130.55(13) . . . . ?
Zn1 O3 C10 C15 -52.3(2) . . . . ?
Zn1 O5 C23 O6 -36.0(3) . . . . ?
Zn1 O5 C23 C24 145.24(15) . . . . ?
Zn1 N1 C7 C6 -60.57(16) . . . . ?
Zn1 N1 C16 C15 -62.16(16) . . . . ?
Zn1 N1 C19 C20 -42.05(16) . . . . ?
Zn1 N2 C20 C19 -34.60(17) . . . . ?
Zn2 O3 C10 C11 -27.96(19) . . . . ?
Zn2 O3 C10 C15 149.15(13) . . . . ?
Zn2 O4 C11 C10 26.24(16) . . . . ?
Zn2 O4 C11 C12 -150.59(15) . . . . ?
Zn2 O6 C23 O5 -23.7(2) . . . . ?
Zn2 O6 C23 C24 155.10(14) . . . . ?
O1 C1 C2 O2 -6.4(3) . . . . ?
O1 C1 C2 C3 173.31(17) . . . . ?
O1 C1 C6 C5 -173.70(17) . . . . ?
O1 C1 C6 C7 2.3(3) . . . . ?
O2 C2 C3 C4 -178.55(18) . . . . ?
O3 C10 C11 O4 -3.7(2) . . . . ?
O3 C10 C11 C12 173.33(16) . . . . ?
O3 C10 C15 C14 -173.56(16) . . . . ?
O3 C10 C15 C16 4.3(3) . . . . ?
O4 C11 C12 C13 177.51(16) . . . . ?
N1 C19 C20 N2 53.50(19) . . . . ?
C1 C2 C3 C4 1.7(3) . . . . ?
C1 C6 C7 N1 53.2(2) . . . . ?
C2 C1 C6 C5 5.5(3) . . . . ?
C2 C1 C6 C7 -178.57(16) . . . . ?
C2 C3 C4 C5 3.1(3) . . . . ?
C2 C3 C4 C9 -176.45(18) . . . . ?
C3 C4 C5 C6 -3.5(3) . . . . ?
C4 C5 C6 C1 -0.8(3) . . . . ?
C4 C5 C6 C7 -176.84(17) . . . . ?
C5 C6 C7 N1 -130.73(17) . . . . ?
C6 C1 C2 O2 174.42(18) . . . . ?
C6 C1 C2 C3 -5.9(3) . . . . ?
C7 N1 C16 C15 59.08(18) . . . . ?
C7 N1 C19 C20 -161.98(15) . . . . ?
C8 O2 C2 C1 11.0(3) . . . . ?
C8 O2 C2 C3 -168.7(2) . . . . ?
C9 C4 C5 C6 176.01(18) . . . . ?
C10 C11 C12 C13 0.9(3) . . . . ?
C10 C15 C16 N1 59.2(2) . . . . ?
C11 C10 C15 C14 3.6(3) . . . . ?
C11 C10 C15 C16 -178.56(15) . . . . ?
C11 C12 C13 C14 2.3(3) . . . . ?
C11 C12 C13 C18 -177.09(18) . . . . ?
C12 C13 C14 C15 -2.6(3) . . . . ?
C13 C14 C15 C10 -0.3(3) . . . . ?
C13 C14 C15 C16 -178.17(16) . . . . ?
C14 C15 C16 N1 -122.95(17) . . . . ?
C15 C10 C11 O4 179.13(15) . . . . ?
C15 C10 C11 C12 -3.9(3) . . . . ?
C16 N1 C7 C6 178.44(14) . . . . ?
C16 N1 C19 C20 76.29(18) . . . . ?
C17 O4 C11 C10 -171.92(14) . . . . ?
C17 O4 C11 C12 11.2(2) . . . . ?
C18 C13 C14 C15 176.78(18) . . . . ?
C19 N1 C7 C6 56.23(19) . . . . ?
C19 N1 C16 C15 -177.45(14) . . . . ?
C21 N2 C20 C19 82.11(18) . . . . ?
C22 N2 C20 C19 -157.45(16) . . . . ?

loop_
_exptl_oxdiff_crystal_face_indexfrac_h
_exptl_oxdiff_crystal_face_indexfrac_k
_exptl_oxdiff_crystal_face_indexfrac_l
_exptl_oxdiff_crystal_face_x
_exptl_oxdiff_crystal_face_y
_exptl_oxdiff_crystal_face_z
-8.2320 -1.6029 4.0860 0.9303 -0.3295 -0.1610
-0.1345 8.0026 3.6604 -0.2902 0.1021 -0.9515
0.2409 5.9927 -12.8462 -0.0673 0.8595 -0.5068
0.3698 -6.8455 10.1711 0.0587 -0.7511 0.6576
3.2224 -5.8574 -11.5841 -0.0318 0.3966 0.9174
-3.2801 5.0556 13.4800 0.0416 -0.5207 -0.8527
8.0315 -2.3927 0.9326 -0.8380 -0.0663 0.5416
0.4742 7.6838 6.1563 -0.3786 -0.0292 -0.9251
-0.1645 -7.7164 -6.0738 0.3438 0.0265 0.9387
-0.0669 0.1543 18.8866 -0.2259 -0.9403 -0.2544
0.3818 -1.0320 -18.7762 0.2177 0.9060 0.3630
